data_1514794
loop_
_publ_author_name
'Renfrew, Anna K.'
'Bryce, Nicole S.'
'Hambley, Trevor W.'

_publ_section_title
;
 Delivery and release of curcumin by a hypoxia-activated cobalt chaperone:
 a XANES and FLIM study
;
_journal_issue 9
_journal_name_full 'Chemical Science'
_journal_page_first 3731
_journal_paper_doi 10.1039/c3sc51530c
_journal_volume 4
_journal_year 2013
_chemical_formula_sum 'C24.5 H28.5 Cl1.5 N4 O6 Ru'
_chemical_formula_weight 629.26
_chemical_name_systematic
; 
 ? 
;
_space_group_IT_number 14
_symmetry_cell_setting monoclinic
_symmetry_Int_Tables_number 14
_symmetry_space_group_name_Hall '-P 2ybc'
_symmetry_space_group_name_H-M 'P 1 21/c 1'
_atom_sites_solution_hydrogens geom
_atom_sites_solution_primary direct
_atom_sites_solution_secondary difmap
_audit_creation_method SHELXL-97
_cell_angle_alpha 90.00
_cell_angle_beta 91.073(4)
_cell_angle_gamma 90.00
_cell_formula_units_Z 4
_cell_length_a 8.9060(9)
_cell_length_b 17.7086(17)
_cell_length_c 17.0210(17)
_cell_measurement_reflns_used 9989
_cell_measurement_temperature 150(2)
_cell_measurement_theta_max 31.5
_cell_measurement_theta_min 2.6
_cell_volume 2684.0(5)
_computing_cell_refinement 'SAINT (Bruker-AXS,2003)'
_computing_data_collection 'APEX (Bruker-AXS,2003)'
_computing_data_reduction 'SAINT and XPREP (Bruker-AXS,2003)'
_computing_molecular_graphics
;
 WinGX (Farrugia, 1999)
 SHELXTL (Bruker, 2003)
 ORTEP-3 (Farrugia, 1997)
;
_computing_structure_refinement 'SHELXL-97 (Sheldrick, 2008)'
_computing_structure_solution 'SHELXS-97 (Sheldrick, 2008)'
_diffrn_ambient_temperature 150(2)
_diffrn_crystal_treatment
;
attached with Exxon Paratone N, to a short length 
of fibre supported on a thin piece of copper wire 
inserted in a copper mounting pin.  The crystal was 
quenched in a cold nitrogen gas stream from an 
Oxford Cryosystems Cryostream.
;
_diffrn_measured_fraction_theta_full 0.997
_diffrn_measured_fraction_theta_max 0.997
_diffrn_measurement_device_type APEXII-FR591
_diffrn_measurement_method \w+\f
_diffrn_radiation_monochromator graphite
_diffrn_radiation_source 'rotating anode'
_diffrn_radiation_type MoK\a
_diffrn_radiation_wavelength 0.71073
_diffrn_reflns_av_R_equivalents 0.0285
_diffrn_reflns_av_sigmaI/netI 0.0189
_diffrn_reflns_limit_h_max 10
_diffrn_reflns_limit_h_min -9
_diffrn_reflns_limit_k_max 21
_diffrn_reflns_limit_k_min -21
_diffrn_reflns_limit_l_max 20
_diffrn_reflns_limit_l_min -20
_diffrn_reflns_number 35996
_diffrn_reflns_theta_full 26.00
_diffrn_reflns_theta_max 26.00
_diffrn_reflns_theta_min 2.56
_exptl_absorpt_coefficient_mu 0.779
_exptl_absorpt_correction_T_max 0.746
_exptl_absorpt_correction_T_min 0.687
_exptl_absorpt_correction_type multi-scan
_exptl_absorpt_process_details
;
 SADABS (Sheldrick, 1996)
;
_exptl_crystal_colour red
_exptl_crystal_density_diffrn 1.557
_exptl_crystal_density_method 'not measured'
_exptl_crystal_description block
_exptl_crystal_F_000 1284
_exptl_crystal_size_max 0.196
_exptl_crystal_size_mid 0.178
_exptl_crystal_size_min 0.120
_refine_diff_density_max 1.048
_refine_diff_density_min -0.697
_refine_diff_density_rms 0.089
_refine_ls_extinction_method none
_refine_ls_goodness_of_fit_ref 1.215
_refine_ls_hydrogen_treatment constr
_refine_ls_matrix_type full
_refine_ls_number_parameters 375
_refine_ls_number_reflns 5246
_refine_ls_number_restraints 0
_refine_ls_restrained_S_all 1.215
_refine_ls_R_factor_all 0.0440
_refine_ls_R_factor_gt 0.0382
_refine_ls_shift/su_max 0.013
_refine_ls_shift/su_mean 0.000
_refine_ls_structure_factor_coef Fsqd
_refine_ls_weighting_details 'calc w=1/[\s^2^(Fo^2^)+(0.04P)^2^+5P] where P=(Fo^2^+2Fc^2^)/3'
_refine_ls_weighting_scheme calc
_refine_ls_wR_factor_gt 0.1007
_refine_ls_wR_factor_ref 0.1040
_reflns_number_gt 4717
_reflns_number_total 5246
_reflns_threshold_expression >2sigma(I)
_cod_data_source_file c3sc51530c.txt
_cod_data_source_block twh11jp07_sad
_cod_original_sg_symbol_H-M 'P 21/c'
_cod_original_formula_sum 'C24.50 H28.50 Cl1.50 N4 O6 Ru'
_cod_database_code 1514794

loop_
_symmetry_equiv_pos_as_xyz
'x, y, z'
'-x, y+1/2, -z+1/2'
'-x, -y, -z'
'x, -y-1/2, z-1/2'

loop_
_atom_site_label
_atom_site_type_symbol
_atom_site_fract_x
_atom_site_fract_y
_atom_site_fract_z
_atom_site_U_iso_or_equiv
_atom_site_adp_type
_atom_site_occupancy
_atom_site_symmetry_multiplicity
_atom_site_calc_flag
_atom_site_refinement_flags
_atom_site_disorder_assembly
_atom_site_disorder_group
Ru1 Ru 0.05024(3) 0.241744(14) 0.101768(15) 0.02251(10) Uani 1 1 d . . .
N1 N -0.1612(3) 0.26805(16) 0.14072(15) 0.0259(6) Uani 1 1 d . . .
N2 N 0.0213(3) 0.34073(16) 0.04015(16) 0.0270(6) Uani 1 1 d . A .
N3 N -0.0340(3) 0.19445(16) 0.00202(16) 0.0256(6) Uani 1 1 d . A .
O1 O 0.0755(3) 0.13880(13) 0.15896(14) 0.0315(5) Uani 1 1 d . . .
O2 O 0.1379(3) 0.29981(13) 0.19714(13) 0.0291(5) Uani 1 1 d . . .
C1 C -0.2624(4) 0.2237(2) 0.17602(19) 0.0325(8) Uani 1 1 d . . .
H1A H -0.2361 0.1730 0.1881 0.039 Uiso 1 1 calc R A .
C2 C -0.4046(4) 0.2497(3) 0.1954(2) 0.0416(10) Uani 1 1 d . . .
H2A H -0.4732 0.2176 0.2214 0.050 Uiso 1 1 calc R . .
C3 C -0.4441(5) 0.3228(3) 0.1761(2) 0.0467(11) Uani 1 1 d . . .
H3A H -0.5411 0.3414 0.1879 0.056 Uiso 1 1 calc R A .
C4 C -0.3411(5) 0.3688(2) 0.1395(2) 0.0406(9) Uani 1 1 d . . .
H4A H -0.3668 0.4192 0.1255 0.049 Uiso 1 1 calc R . .
C5 C -0.2006(4) 0.3404(2) 0.1234(2) 0.0310(8) Uani 1 1 d . . .
C6 C -0.0770(4) 0.38848(19) 0.0897(2) 0.0336(8) Uani 1 1 d . A .
H6A H -0.1214 0.4297 0.0576 0.040 Uiso 1 1 calc R . .
H6B H -0.0167 0.4115 0.1330 0.040 Uiso 1 1 calc R . .
C7 C -0.0513(4) 0.3257(2) -0.0388(2) 0.0310(8) Uani 1 1 d . . .
H7A H -0.1512 0.3502 -0.0409 0.037 Uiso 1 1 calc R A .
H7B H 0.0106 0.3489 -0.0801 0.037 Uiso 1 1 calc R . .
C8 C -0.0698(4) 0.24327(19) -0.0562(2) 0.0260(7) Uani 1 1 d . A .
C9 C -0.1229(5) 0.2188(2) -0.1293(2) 0.0371(9) Uani 1 1 d . . .
H9A H -0.1469 0.2543 -0.1695 0.044 Uiso 1 1 calc R A .
C10 C -0.1402(6) 0.1428(2) -0.1426(3) 0.0559(13) Uani 1 1 d . . .
H10A H -0.1777 0.1250 -0.1919 0.067 Uiso 1 1 calc R . .
C11 C -0.1017(6) 0.0923(2) -0.0828(3) 0.0576(13) Uani 1 1 d . . .
H11A H -0.1115 0.0394 -0.0907 0.069 Uiso 1 1 calc R A .
C12 C -0.0492(5) 0.1203(2) -0.0119(2) 0.0407(9) Uani 1 1 d . A .
H12A H -0.0227 0.0857 0.0287 0.049 Uiso 1 1 calc R . .
C13A C 0.1882(12) 0.3669(6) 0.0315(6) 0.030(3) Uiso 0.50 1 d P A 1
H13A H 0.1942 0.4028 -0.0129 0.036 Uiso 0.50 1 calc PR A 1
H13B H 0.2205 0.3939 0.0799 0.036 Uiso 0.50 1 calc PR A 1
N4A N 0.2570(9) 0.2352(5) 0.0527(5) 0.025(2) Uiso 0.50 1 d P A 1
C14A C 0.2935(10) 0.3027(6) 0.0177(5) 0.024(2) Uiso 0.50 1 d P A 1
C15A C 0.4254(11) 0.3119(6) -0.0246(5) 0.035(2) Uiso 0.50 1 d P A 1
H15A H 0.4487 0.3587 -0.0489 0.042 Uiso 0.50 1 calc PR A 1
C16A C 0.5197(10) 0.2514(7) -0.0300(6) 0.038(2) Uiso 0.50 1 d P A 1
H16A H 0.6107 0.2558 -0.0578 0.045 Uiso 0.50 1 calc PR A 1
C17A C 0.4827(10) 0.1836(6) 0.0051(5) 0.036(2) Uiso 0.50 1 d P A 1
H17A H 0.5479 0.1414 0.0014 0.043 Uiso 0.50 1 calc PR A 1
C18A C 0.3502(11) 0.1778(6) 0.0457(6) 0.032(2) Uiso 0.50 1 d P A 1
H18A H 0.3255 0.1310 0.0693 0.038 Uiso 0.50 1 calc PR A 1
C13B C 0.1619(11) 0.3787(6) 0.0341(6) 0.026(3) Uiso 0.50 1 d P A 2
H13C H 0.1870 0.4049 0.0840 0.031 Uiso 0.50 1 calc PR A 2
H13D H 0.1565 0.4168 -0.0085 0.031 Uiso 0.50 1 calc PR A 2
N4B N 0.2576(9) 0.2526(5) 0.0475(5) 0.023(2) Uiso 0.50 1 d P A 2
C14B C 0.2779(10) 0.3218(6) 0.0168(5) 0.026(3) Uiso 0.50 1 d P A 2
C15B C 0.4057(9) 0.3368(5) -0.0263(5) 0.0281(19) Uiso 0.50 1 d P A 2
H15B H 0.4193 0.3853 -0.0487 0.034 Uiso 0.50 1 calc PR A 2
C16B C 0.5139(10) 0.2810(6) -0.0368(5) 0.032(2) Uiso 0.50 1 d P A 2
H16B H 0.6012 0.2916 -0.0661 0.039 Uiso 0.50 1 calc PR A 2
C17B C 0.4940(9) 0.2110(6) -0.0047(5) 0.0270(17) Uiso 0.50 1 d P A 2
H17B H 0.5671 0.1725 -0.0111 0.032 Uiso 0.50 1 calc PR A 2
C18B C 0.3635(10) 0.1971(5) 0.0376(5) 0.026(2) Uiso 0.50 1 d P A 2
H18B H 0.3480 0.1486 0.0599 0.032 Uiso 0.50 1 calc PR A 2
C19 C 0.1402(6) 0.0521(2) 0.2592(3) 0.0507(11) Uani 1 1 d . A .
H19A H 0.0379 0.0325 0.2640 0.076 Uiso 1 1 calc R . .
H19B H 0.1902 0.0522 0.3109 0.076 Uiso 1 1 calc R . .
H19C H 0.1965 0.0199 0.2233 0.076 Uiso 1 1 calc R . .
C20 C 0.1342(4) 0.1318(2) 0.2272(2) 0.0321(8) Uani 1 1 d . . .
C21 C 0.1916(4) 0.1903(2) 0.2742(2) 0.0329(8) Uani 1 1 d . A .
H21A H 0.2376 0.1754 0.3226 0.039 Uiso 1 1 calc R . .
C22 C 0.1896(4) 0.2678(2) 0.25890(19) 0.0297(7) Uani 1 1 d . . .
C23 C 0.2536(5) 0.3214(2) 0.3205(2) 0.0402(9) Uani 1 1 d . A .
H23A H 0.2328 0.3736 0.3047 0.060 Uiso 1 1 calc R . .
H23B H 0.3623 0.3139 0.3255 0.060 Uiso 1 1 calc R . .
H23C H 0.2069 0.3113 0.3711 0.060 Uiso 1 1 calc R . .
Cl1 Cl 0.33498(11) 0.54462(5) 0.14632(6) 0.0391(2) Uani 1 1 d . . .
O11 O 0.3177(4) 0.54257(17) 0.06168(18) 0.0527(8) Uani 1 1 d . B .
O12A O 0.4942(8) 0.5357(5) 0.1618(5) 0.061(2) Uani 0.55 1 d P B 1
O13A O 0.2506(10) 0.4845(5) 0.1835(4) 0.0518(19) Uani 0.55 1 d P B 1
O14A O 0.2910(11) 0.6170(4) 0.1736(4) 0.0454(18) Uani 0.55 1 d P B 1
O12B O 0.312(2) 0.4725(11) 0.1801(11) 0.046(5) Uiso 0.25 1 d P B 2
O13B O 0.236(2) 0.5977(10) 0.1813(10) 0.048(5) Uiso 0.25 1 d P B 2
O15B O 0.484(2) 0.5644(11) 0.1761(12) 0.064(6) Uiso 0.25 1 d P B 2
O12C O 0.411(3) 0.4835(15) 0.1702(14) 0.090(7) Uiso 0.20 1 d P B 3
O13C O 0.176(3) 0.5265(13) 0.1641(13) 0.079(6) Uiso 0.20 1 d P B 3
O14C O 0.365(3) 0.6205(17) 0.1682(17) 0.081(10) Uiso 0.20 1 d P B 3
Cl50 Cl 0.7185(4) 0.0099(3) 0.0767(4) 0.0676(17) Uani 0.25 1 d PG C -1
Cl51 Cl 0.4250(4) -0.0294(3) 0.1348(3) 0.0499(11) Uani 0.25 1 d PG C -1
C50 C 0.5906(8) 0.0191(8) 0.1536(5) 0.031(4) Uiso 0.25 1 d PG C -1
H50A H 0.6375 -0.0003 0.2028 0.037 Uiso 0.25 1 calc PR C -1
H50B H 0.5676 0.0733 0.1615 0.037 Uiso 0.25 1 calc PR C -1
C61 C 0.679(2) 0.0163(10) 0.1084(11) 0.0384(16) Uiso 0.25 1 d P D -2
H61A H 0.6783 0.0118 0.1658 0.058 Uiso 0.25 1 calc PR D -2
H61B H 0.7023 0.0685 0.0939 0.058 Uiso 0.25 1 calc PR D -2
H61C H 0.7550 -0.0176 0.0872 0.058 Uiso 0.25 1 calc PR D -2
C62 C 0.521(2) -0.0056(9) 0.0739(10) 0.0384(16) Uiso 0.25 1 d P D -2
H62A H 0.4927 -0.0573 0.0901 0.046 Uiso 0.25 1 calc PR D -2
H62B H 0.4431 0.0301 0.0917 0.046 Uiso 0.25 1 calc PR D -2
C63 C 0.5369(16) -0.0015(10) -0.0079(10) 0.0384(16) Uiso 0.25 1 d P D -2
H63A H 0.6055 -0.0428 -0.0232 0.046 Uiso 0.25 1 calc PR D -2
H63B H 0.5888 0.0466 -0.0194 0.046 Uiso 0.25 1 calc PR D -2
C64 C 0.410(2) -0.0055(9) -0.0579(10) 0.0384(16) Uiso 0.25 1 d P D -2
H64A H 0.3466 0.0397 -0.0496 0.046 Uiso 0.25 1 calc PR D -2
H64B H 0.3499 -0.0505 -0.0439 0.046 Uiso 0.25 1 calc PR D -2
C65 C 0.447(2) -0.0100(11) -0.1381(10) 0.0384(16) Uiso 0.25 1 d P D -2
H65A H 0.4639 -0.0628 -0.1524 0.058 Uiso 0.25 1 calc PR D -2
H65B H 0.5379 0.0194 -0.1473 0.058 Uiso 0.25 1 calc PR D -2
H65C H 0.3637 0.0104 -0.1703 0.058 Uiso 0.25 1 calc PR D -2

loop_
_atom_site_aniso_label
_atom_site_aniso_U_11
_atom_site_aniso_U_22
_atom_site_aniso_U_33
_atom_site_aniso_U_23
_atom_site_aniso_U_13
_atom_site_aniso_U_12
Ru1 0.02467(16) 0.02466(15) 0.01810(14) -0.00067(10) -0.00202(10) -0.00019(10)
N1 0.0300(15) 0.0312(15) 0.0164(13) -0.0017(11) -0.0017(11) 0.0001(12)
N2 0.0333(16) 0.0268(14) 0.0207(14) 0.0001(11) -0.0019(12) -0.0027(12)
N3 0.0255(15) 0.0289(14) 0.0223(14) -0.0017(11) -0.0010(11) 0.0014(11)
O1 0.0421(15) 0.0277(12) 0.0245(12) 0.0002(9) -0.0071(11) 0.0029(11)
O2 0.0331(13) 0.0335(13) 0.0205(11) -0.0014(9) -0.0038(10) -0.0042(10)
C1 0.034(2) 0.044(2) 0.0195(16) 0.0003(14) 0.0006(14) -0.0050(16)
C2 0.028(2) 0.072(3) 0.0252(18) -0.0054(18) 0.0029(15) -0.0076(18)
C3 0.033(2) 0.075(3) 0.032(2) -0.011(2) -0.0008(17) 0.012(2)
C4 0.044(2) 0.049(2) 0.0285(19) -0.0074(16) -0.0027(17) 0.0154(19)
C5 0.039(2) 0.0327(18) 0.0218(17) -0.0054(13) -0.0046(14) 0.0052(15)
C6 0.048(2) 0.0261(17) 0.0263(18) -0.0012(13) -0.0001(16) 0.0032(16)
C7 0.039(2) 0.0319(18) 0.0224(17) 0.0024(13) -0.0058(15) -0.0006(15)
C8 0.0230(17) 0.0333(18) 0.0217(16) -0.0009(13) -0.0024(13) 0.0020(13)
C9 0.046(2) 0.041(2) 0.0237(18) -0.0010(15) -0.0094(16) 0.0032(17)
C10 0.090(4) 0.042(2) 0.034(2) -0.0110(18) -0.026(2) 0.003(2)
C11 0.096(4) 0.033(2) 0.043(2) -0.0083(18) -0.027(2) 0.002(2)
C12 0.061(3) 0.0292(19) 0.031(2) -0.0017(15) -0.0131(18) 0.0029(18)
C19 0.079(3) 0.036(2) 0.037(2) 0.0039(17) -0.014(2) 0.010(2)
C20 0.037(2) 0.0347(19) 0.0251(17) 0.0029(14) 0.0008(15) 0.0068(15)
C21 0.036(2) 0.041(2) 0.0221(17) 0.0034(14) -0.0050(14) 0.0043(16)
C22 0.0254(18) 0.044(2) 0.0199(16) -0.0039(14) 0.0025(13) -0.0033(15)
C23 0.044(2) 0.050(2) 0.0265(19) -0.0040(16) -0.0065(16) -0.0120(18)
Cl1 0.0461(6) 0.0280(4) 0.0429(5) -0.0039(4) -0.0028(4) 0.0034(4)
O11 0.073(2) 0.0442(17) 0.0409(16) -0.0067(13) 0.0016(15) -0.0013(15)
O12A 0.049(4) 0.060(5) 0.074(5) -0.005(4) -0.021(3) 0.027(4)
O13A 0.056(5) 0.057(4) 0.042(4) -0.002(3) 0.001(4) -0.026(4)
O14A 0.057(6) 0.029(3) 0.049(4) -0.019(3) -0.016(4) 0.015(4)
Cl50 0.044(3) 0.071(3) 0.089(4) 0.041(3) 0.040(3) 0.010(2)
Cl51 0.027(2) 0.051(2) 0.072(3) -0.027(2) 0.0084(19) -0.0068(17)

loop_
_atom_type_symbol
_atom_type_description
_atom_type_scat_dispersion_real
_atom_type_scat_dispersion_imag
_atom_type_scat_source
C C 0.0033 0.0016 'International Tables Vol C Tables 4.2.6.8 and 6.1.1.4'
H H 0.0000 0.0000 'International Tables Vol C Tables 4.2.6.8 and 6.1.1.4'
N N 0.0061 0.0033 'International Tables Vol C Tables 4.2.6.8 and 6.1.1.4'
O O 0.0106 0.0060 'International Tables Vol C Tables 4.2.6.8 and 6.1.1.4'
Cl Cl 0.1484 0.1585 'International Tables Vol C Tables 4.2.6.8 and 6.1.1.4'
Ru Ru -1.2594 0.8363 'International Tables Vol C Tables 4.2.6.8 and 6.1.1.4'

loop_
_geom_angle_atom_site_label_1
_geom_angle_atom_site_label_2
_geom_angle_atom_site_label_3
_geom_angle
N3 Ru1 N4A 87.5(2)
N3 Ru1 N2 83.34(11)
N4A Ru1 N2 86.8(2)
N3 Ru1 N1 92.12(11)
N4A Ru1 N1 169.0(2)
N2 Ru1 N1 82.24(11)
N3 Ru1 O2 174.28(10)
N4A Ru1 O2 91.1(2)
N2 Ru1 O2 91.05(10)
N1 Ru1 O2 88.21(10)
N3 Ru1 O1 93.74(10)
N4A Ru1 O1 93.0(2)
N2 Ru1 O1 177.07(10)
N1 Ru1 O1 98.01(11)
O2 Ru1 O1 91.87(9)
N3 Ru1 N4B 89.1(2)
N4A Ru1 N4B 8.8(3)
N2 Ru1 N4B 78.4(2)
N1 Ru1 N4B 160.3(2)
O2 Ru1 N4B 88.7(2)
O1 Ru1 N4B 101.5(2)
C1 N1 C5 118.3(3)
C1 N1 Ru1 129.4(3)
C5 N1 Ru1 112.1(2)
C13B N2 C6 107.4(5)
C13B N2 C7 112.4(4)
C6 N2 C7 111.1(3)
C13B N2 C13A 11.0(6)
C6 N2 C13A 117.0(5)
C7 N2 C13A 111.2(4)
C13B N2 Ru1 109.7(4)
C6 N2 Ru1 105.3(2)
C7 N2 Ru1 110.6(2)
C13A N2 Ru1 100.9(4)
C12 N3 C8 118.4(3)
C12 N3 Ru1 126.0(2)
C8 N3 Ru1 115.4(2)
C20 O1 Ru1 123.6(2)
C22 O2 Ru1 123.6(2)
N1 C1 C2 122.1(4)
C3 C2 C1 118.9(4)
C2 C3 C4 119.4(4)
C5 C4 C3 119.0(4)
N1 C5 C4 122.1(4)
N1 C5 C6 115.2(3)
C4 C5 C6 122.6(3)
N2 C6 C5 109.6(3)
C8 C7 N2 113.1(3)
N3 C8 C9 121.9(3)
N3 C8 C7 117.2(3)
C9 C8 C7 120.9(3)
C10 C9 C8 119.2(4)
C9 C10 C11 118.9(4)
C12 C11 C10 118.9(4)
N3 C12 C11 122.6(4)
C14A C13A N2 112.9(7)
C18A N4A C14A 118.4(8)
C18A N4A Ru1 130.9(7)
C14A N4A Ru1 110.5(6)
N4A C14A C15A 122.0(9)
N4A C14A C13A 116.0(8)
C15A C14A C13A 121.9(9)
C16A C15A C14A 117.8(9)
C15A C16A C17A 120.0(9)
C18A C17A C16A 119.5(9)
N4A C18A C17A 122.2(10)
N2 C13B C14B 108.2(7)
C14B N4B C18B 120.4(9)
C14B N4B Ru1 112.5(6)
C18B N4B Ru1 127.0(7)
N4B C14B C15B 119.7(10)
N4B C14B C13B 116.3(8)
C15B C14B C13B 123.9(9)
C14B C15B C16B 120.5(9)
C17B C16B C15B 119.7(8)
C16B C17B C18B 118.7(8)
N4B C18B C17B 121.0(9)
O1 C20 C21 126.2(3)
O1 C20 C19 115.5(3)
C21 C20 C19 118.3(3)
C22 C21 C20 128.1(3)
O2 C22 C21 126.5(3)
O2 C22 C23 114.7(3)
C21 C22 C23 118.8(3)
O12C Cl1 O14C 126.6(16)
O12C Cl1 O12B 39.1(11)
O14C Cl1 O12B 140.8(14)
O12C Cl1 O14A 140.6(11)
O14C Cl1 O14A 27.4(10)
O12B Cl1 O14A 129.5(8)
O12C Cl1 O13B 136.1(13)
O14C Cl1 O13B 51.9(11)
O12B Cl1 O13B 109.1(10)
O14A Cl1 O13B 25.0(6)
O12C Cl1 O11 109.1(11)
O14C Cl1 O11 107.5(12)
O12B Cl1 O11 111.6(8)
O14A Cl1 O11 108.9(3)
O13B Cl1 O11 112.1(7)
O12C Cl1 O12A 50.7(13)
O14C Cl1 O12A 82.9(11)
O12B Cl1 O12A 88.7(8)
O14A Cl1 O12A 108.4(5)
O13B Cl1 O12A 127.6(8)
O11 Cl1 O12A 105.3(4)
O12C Cl1 O15B 68.7(14)
O14C Cl1 O15B 60.9(12)
O12B Cl1 O15B 102.4(11)
O14A Cl1 O15B 85.6(8)
O13B Cl1 O15B 105.3(10)
O11 Cl1 O15B 115.7(8)
O12A Cl1 O15B 22.8(7)
O12C Cl1 O13A 62.4(13)
O14C Cl1 O13A 132.5(12)
O12B Cl1 O13A 23.5(7)
O14A Cl1 O13A 111.7(6)
O13B Cl1 O13A 88.3(7)
O11 Cl1 O13A 111.7(3)
O12A Cl1 O13A 110.7(5)
O15B Cl1 O13A 120.0(9)
O12C Cl1 O13C 104.0(16)
O14C Cl1 O13C 109.1(14)
O12B Cl1 O13C 64.9(11)
O14A Cl1 O13C 81.9(10)
O13B Cl1 O13C 57.2(10)
O11 Cl1 O13C 96.5(9)
O12A Cl1 O13C 150.8(10)
O15B Cl1 O13C 147.8(12)
O13A Cl1 O13C 41.7(9)
Cl51 C50 Cl50 112.1
C63 C62 C61 104.6(15)
C62 C63 C64 120.1(12)
C63 C64 C65 112.9(17)

loop_
_geom_bond_atom_site_label_1
_geom_bond_atom_site_label_2
_geom_bond_distance
Ru1 N3 2.025(3)
Ru1 N4A 2.040(8)
Ru1 N2 2.056(3)
Ru1 N1 2.061(3)
Ru1 O2 2.063(2)
Ru1 O1 2.077(2)
Ru1 N4B 2.089(8)
N1 C1 1.346(5)
N1 C5 1.360(5)
N2 C13B 1.427(10)
N2 C6 1.490(4)
N2 C7 1.505(4)
N2 C13A 1.567(11)
N3 C12 1.340(5)
N3 C8 1.349(4)
O1 C20 1.271(4)
O2 C22 1.272(4)
C1 C2 1.392(6)
C2 C3 1.380(6)
C3 C4 1.384(6)
C4 C5 1.381(5)
C5 C6 1.512(5)
C7 C8 1.497(5)
C8 C9 1.392(5)
C9 C10 1.373(6)
C10 C11 1.393(6)
C11 C12 1.378(5)
C13A C14A 1.494(13)
N4A C18A 1.319(13)
N4A C14A 1.377(12)
C14A C15A 1.399(13)
C15A C16A 1.365(14)
C16A C17A 1.382(13)
C17A C18A 1.382(13)
C13B C14B 1.476(13)
N4B C14B 1.346(12)
N4B C18B 1.375(12)
C14B C15B 1.390(12)
C15B C16B 1.394(12)
C16B C17B 1.367(13)
C17B C18B 1.401(12)
C19 C20 1.514(5)
C20 C21 1.399(5)
C21 C22 1.398(5)
C22 C23 1.517(5)
Cl1 O12C 1.34(2)
Cl1 O14C 1.42(3)
Cl1 O12B 1.42(2)
Cl1 O14A 1.420(5)
Cl1 O13B 1.429(18)
Cl1 O11 1.446(3)
Cl1 O12A 1.446(7)
Cl1 O15B 1.45(2)
Cl1 O13A 1.454(7)
Cl1 O13C 1.49(2)
Cl50 C50 1.7589
Cl51 C50 1.7324
C61 C62 1.56(3)
C62 C63 1.40(2)
C63 C64 1.41(2)
C64 C65 1.41(2)
